data_4001237
loop_
_publ_author_name
'Mentr\'e, O.'
'Koo, H.-J.'
'Whangbo, M.-H.'

_publ_section_title
;
 Investigation of the Vanadyl Bond Ordering and Analysis of the Spin
 Exchange Interactions in Pb2V3O9and Pb2As2VO9
;
_journal_issue 22
_journal_name_full 'Chemistry of Materials'
_journal_page_first 6929
_journal_paper_doi 10.1021/cm800924j
_journal_volume 20
_journal_year 2008
_chemical_formula_sum 'As2 O9 Pb2 V'
_chemical_formula_weight 759.2
_chemical_name_systematic ' ?'
_space_group_IT_number 14
_symmetry_cell_setting monoclinic
_symmetry_space_group_name_Hall '-P 2yn'
_symmetry_space_group_name_H-M 'P 1 21/n 1'
_cell_angle_alpha 90
_cell_angle_beta 120.070(4)
_cell_angle_gamma 90
_cell_formula_units_Z 4
_cell_length_a 7.5647(17)
_cell_length_b 16.473(4)
_cell_length_c 6.9557(16)
_cell_volume 750.1(3)
_computing_publication_material '(Jana2000; Petricek and Dusek, 2000)'
_computing_structure_refinement '(Jana2000; Petricek and Dusek, 2000)'
_diffrn_ambient_temperature 293
_diffrn_radiation_type 'Mo K\a'
_diffrn_radiation_wavelength 0.71073
_diffrn_reflns_av_R_equivalents 0.0532
_diffrn_reflns_av_sigmaI/netI 0.0490
_diffrn_reflns_limit_h_max 10
_diffrn_reflns_limit_h_min -10
_diffrn_reflns_limit_k_max 23
_diffrn_reflns_limit_k_min -23
_diffrn_reflns_limit_l_max 9
_diffrn_reflns_limit_l_min -10
_diffrn_reflns_number 4517
_diffrn_reflns_theta_max 31.65
_diffrn_reflns_theta_min 2.47
_exptl_absorpt_coefficient_mu 54.781
_exptl_absorpt_correction_T_max 0.185
_exptl_absorpt_correction_T_min 0.059
_exptl_absorpt_correction_type gaussian
_exptl_absorpt_process_details '(Jana2000; Petricek, Dusek & Palatinus, 2000)'
_exptl_crystal_density_diffrn 6.720
_exptl_crystal_F_000 1299
_refine_diff_density_max 2.55
_refine_diff_density_min -1.78
_refine_ls_extinction_coef 0.0152(11)
_refine_ls_extinction_method 'B-C type 1 Gaussian isotropic (Becker & Coppens, 1974)'
_refine_ls_goodness_of_fit_gt 2.98
_refine_ls_goodness_of_fit_ref 3.15
_refine_ls_number_parameters 113
_refine_ls_number_reflns 1368
_refine_ls_R_factor_all 0.0583
_refine_ls_R_factor_gt 0.0442
_refine_ls_shift/su_max 0.0071
_refine_ls_shift/su_mean 0.0006
_refine_ls_structure_factor_coef F
_refine_ls_weighting_scheme unit
_refine_ls_wR_factor_gt 0.0443
_refine_ls_wR_factor_ref 0.0551
_reflns_number_gt 1008
_reflns_number_total 1368
_reflns_threshold_expression I>3\s(I)
_cod_data_source_file cm800924j_si_004.cif
_cod_data_source_block (I)
_cod_depositor_comments
;
The following automatic conversions were performed:

'_exptl_absorpt_correction_type' value 'Gaussian' changed to
'gaussian' according to
/home/saulius/struct/CIF-dictionaries/cif_core.dic dictionary named
'cif_core.dic' version 2.4.1 from 2010-06-29.

Automatic conversion script
Id: cif_fix_values 1715 2011-07-08 13:25:40Z adriana 
;
_cod_original_sg_symbol_Hall '-P 2yabc'
_cod_original_formula_sum 'As2 O9 Pb2 V1'
_cod_database_code 4001237

loop_
_symmetry_equiv_pos_site_id
_symmetry_equiv_pos_as_xyz
1 x,y,z
2 1/2-x,1/2+y,1/2-z
3 -x,-y,-z
4 1/2+x,1/2-y,1/2+z

loop_
_atom_site_label
_atom_site_type_symbol
_atom_site_fract_x
_atom_site_fract_y
_atom_site_fract_z
_atom_site_adp_type
_atom_site_U_iso_or_equiv
_atom_site_symmetry_multiplicity
_atom_site_occupancy
_atom_site_calc_flag
Pb1 Pb 0.01120(16) 0.12227(5) 0.25956(18) Uani 0.0222(3) 4 1 d
Pb2 Pb -0.0106(2) 0.53851(7) 0.2439(3) Uani 0.0422(5) 4 1 d
As1 As 0.0057(4) 0.33593(11) 0.2539(5) Uani 0.0136(7) 4 1 d
As2 As -0.0026(4) -0.08021(12) 0.2490(4) Uani 0.0141(7) 4 1 d
V1 V 0.2196(7) -0.2564(3) 0.4701(8) Uani 0.0204(17) 4 1 d
O1 O 0.004(3) -0.2823(8) 0.261(3) Uiso 0.014(3) 4 1 d
O2 O -0.167(2) 0.2780(11) 0.282(3) Uani 0.018(6) 4 1 d
O3 O 0.135(2) -0.1420(11) 0.476(3) Uiso 0.017(3) 4 1 d
O4 O 0.165(2) 0.2707(12) 0.230(3) Uani 0.017(6) 4 1 d
O5 O 0.122(3) 0.3995(10) 0.474(3) Uani 0.018(6) 4 1 d
O6 O -0.132(3) -0.1397(10) 0.017(3) Uani 0.019(6) 4 1 d
O7 O -0.105(2) 0.3969(12) 0.033(3) Uani 0.019(7) 4 1 d
O8 O -0.169(2) -0.0228(12) 0.283(3) Uiso 0.021(4) 4 1 d
O9 O 0.166(3) -0.0199(14) 0.237(4) Uani 0.037(10) 4 1 d

loop_
_atom_site_aniso_label
_atom_site_aniso_type_symbol
_atom_site_aniso_U_11
_atom_site_aniso_U_22
_atom_site_aniso_U_33
_atom_site_aniso_U_12
_atom_site_aniso_U_13
_atom_site_aniso_U_23
Pb1 Pb 0.0271(5) 0.0212(4) 0.0227(4) 0.0010(4) 0.0159(3) -0.0002(5)
Pb2 Pb 0.0407(6) 0.0292(5) 0.0628(8) -0.0032(6) 0.0304(6) 0.0010(7)
As1 As 0.0150(9) 0.0131(8) 0.0149(8) -0.0022(9) 0.0093(7) -0.0003(10)
As2 As 0.0136(9) 0.0133(8) 0.0149(9) -0.0024(10) 0.0067(8) -0.0013(11)
V1 V 0.032(2) 0.0112(18) 0.028(2) 0.0080(16) 0.0224(18) 0.0074(15)
O2 O 0.014(7) 0.017(9) 0.027(8) -0.003(6) 0.013(6) 0.002(7)
O4 O 0.014(7) 0.024(9) 0.022(7) 0.010(6) 0.015(6) 0.008(7)
O5 O 0.025(8) 0.008(8) 0.018(7) -0.008(6) 0.007(7) -0.008(6)
O6 O 0.024(8) 0.013(8) 0.007(6) -0.006(6) -0.001(6) -0.007(5)
O7 O 0.022(8) 0.025(11) 0.022(8) 0.012(7) 0.022(7) 0.013(7)
O9 O 0.025(9) 0.035(12) 0.070(15) -0.003(8) 0.037(10) 0.019(11)

loop_
_atom_type_symbol
_atom_type_scat_dispersion_real
_atom_type_scat_dispersion_imag
_atom_type_scat_source
_atom_type_scat_Cromer_Mann_a1
_atom_type_scat_Cromer_Mann_b1
_atom_type_scat_Cromer_Mann_a2
_atom_type_scat_Cromer_Mann_b2
_atom_type_scat_Cromer_Mann_a3
_atom_type_scat_Cromer_Mann_b3
_atom_type_scat_Cromer_Mann_a4
_atom_type_scat_Cromer_Mann_b4
_atom_type_scat_Cromer_Mann_c
O 0.011 0.006 'International Tables Vol C Tables  4.2.6.8 and 6.1.1.4' 3.0485 13.2771 2.2868 5.7011 1.5463 0.3239 0.867 32.908901 0.2508
V 0.301 0.529 'International Tables Vol C Tables  4.2.6.8 and 6.1.1.4' 10.2971 6.8657 7.3511 0.4385 2.0703 26.893801 2.0571 102.477997 1.2199
As 0.050 2.006 'International Tables Vol C Tables  4.2.6.8 and 6.1.1.4' 16.6723 2.6345 6.0701 0.2647 3.4313 12.9479 4.2779 47.797199 2.531
Pb -3.394 10.111 'International Tables Vol C Tables  4.2.6.8 and 6.1.1.4' 31.061701 0.6902 13.0637 2.3576 18.441999 8.618 5.9696 47.2579 13.4118
